data_7246936
loop_
_publ_author_name
'Xiao, Cheng-Yue'
'Deng, Xi-Ling'
'Wei, Zan-Bin'
'Yang, Shi-Yao'

_publ_section_title
;
 Research on single-crystal-to-single-crystal photoaddition and extension
 of Schmidt's rule in topological chemistry
;
_journal_issue 26
_journal_name_full CrystEngComm
_journal_page_first 3714
_journal_page_last 3717
_journal_paper_doi 10.1039/D3CE00443K
_journal_volume 25
_journal_year 2023
_chemical_formula_moiety 'C29 H20 N2 O7 Zn2, H7.8 O3.9'
_chemical_formula_sum 'C29 H27.8 N2 O10.9 Zn2'
_chemical_formula_weight 709.47
_space_group_crystal_system triclinic
_space_group_IT_number 2
_space_group_name_Hall '-P 1'
_space_group_name_H-M_alt 'P -1'
_atom_sites_solution_hydrogens mixed
_audit_creation_date 2023-04-09
_audit_creation_method
;
Olex2 1.5
(compiled 2023.03.06 svn.rbb2c1857 for OlexSys, GUI svn.r6748)
;
_audit_update_record
;
2023-04-24 deposited with the CCDC.	2023-06-05 downloaded from the CCDC.
;
_cell_angle_alpha 79.721(2)
_cell_angle_beta 86.064(2)
_cell_angle_gamma 68.155(3)
_cell_formula_units_Z 2
_cell_length_a 9.1845(3)
_cell_length_b 9.9874(3)
_cell_length_c 18.5249(5)
_cell_measurement_reflns_used 12397
_cell_measurement_temperature 233(2)
_cell_measurement_theta_max 1.00000
_cell_measurement_theta_min 0.51373
_cell_volume 1551.94(9)
_computing_molecular_graphics 'Olex2 1.5 (Dolomanov et al., 2009)'
_computing_publication_material 'Olex2 1.5 (Dolomanov et al., 2009)'
_computing_structure_refinement 'SHELXL 2018/3 (Sheldrick, 2015)'
_computing_structure_solution 'SHELXS-97 (Sheldrick, 1990)'
_diffrn_ambient_temperature 233.15
_diffrn_measured_fraction_theta_full 0.993
_diffrn_measured_fraction_theta_max 0.970
_diffrn_measurement_device_type 'SuperNova, Dual, Cu at home/near, Atlas'
_diffrn_measurement_method '\w scans'
_diffrn_radiation_type CuK\a
_diffrn_radiation_wavelength 1.54184
_diffrn_reflns_av_R_equivalents 0.0515
_diffrn_reflns_av_unetI/netI 0.0423
_diffrn_reflns_Laue_measured_fraction_full 0.993
_diffrn_reflns_Laue_measured_fraction_max 0.970
_diffrn_reflns_limit_h_max 11
_diffrn_reflns_limit_h_min -11
_diffrn_reflns_limit_k_max 12
_diffrn_reflns_limit_k_min -12
_diffrn_reflns_limit_l_max 22
_diffrn_reflns_limit_l_min -22
_diffrn_reflns_number 22035
_diffrn_reflns_point_group_measured_fraction_full 0.993
_diffrn_reflns_point_group_measured_fraction_max 0.970
_diffrn_reflns_theta_full 67.684
_diffrn_reflns_theta_max 73.954
_diffrn_reflns_theta_min 4.837
_exptl_absorpt_coefficient_mu 2.431
_exptl_absorpt_correction_T_max 0.9530
_exptl_absorpt_correction_T_min 0.7931
_exptl_absorpt_correction_type multi-scan
_exptl_absorpt_process_details
;
CrysAlisPro 1.171.42.72a (Rigaku Oxford Diffraction, 2022)
Empirical absorption correction using spherical harmonics,
implemented in SCALE3 ABSPACK scaling algorithm.
;
_exptl_crystal_colour yellow
_exptl_crystal_density_diffrn 1.518
_exptl_crystal_density_meas ?
_exptl_crystal_density_method 'not measured'
_exptl_crystal_description rod
_exptl_crystal_F_000 726
_exptl_crystal_size_max 0.1
_exptl_crystal_size_mid 0.08
_exptl_crystal_size_min 0.02
_refine_diff_density_max 1.665
_refine_diff_density_min -0.871
_refine_diff_density_rms 0.142
_refine_ls_extinction_method none
_refine_ls_goodness_of_fit_ref 1.052
_refine_ls_hydrogen_treatment mixed
_refine_ls_matrix_type full
_refine_ls_number_parameters 698
_refine_ls_number_reflns 6122
_refine_ls_number_restraints 542
_refine_ls_restrained_S_all 1.021
_refine_ls_R_factor_all 0.0984
_refine_ls_R_factor_gt 0.0770
_refine_ls_shift/su_max 0.001
_refine_ls_shift/su_mean 0.000
_refine_ls_structure_factor_coef Fsqd
_refine_ls_weighting_details 'w=1/[\s^2^(Fo^2^)+(0.1272P)^2^+7.4226P] where P=(Fo^2^+2Fc^2^)/3'
_refine_ls_weighting_scheme calc
_refine_ls_wR_factor_gt 0.2216
_refine_ls_wR_factor_ref 0.2374
_reflns_Friedel_coverage 0.000
_reflns_number_gt 4970
_reflns_number_total 6122
_reflns_threshold_expression 'I > 2\s(I)'
_cod_data_source_file d3ce00443k2.cif
_cod_data_source_block 484
_cod_depositor_comments
;
The following automatic conversions were performed:

data item '_exptl_crystal_density_meas' value 'not measured' was
changed to '?' -- the value is perceived as not measured.

Automatic conversion script
Id: cif_fix_values 8170 2020-07-09 18:12:32Z antanas 

 Adding full bibliography for 7246935--7246938.cif.
;
_cod_original_cell_volume 1551.94(8)
_cod_original_formula_sum 'C29 H27.80 N2 O10.90 Zn2'
_cod_database_code 7246936
_shelx_shelxl_version_number 2018/3
_shelx_space_group_comment
;
The symmetry employed for this shelxl refinement is uniquely defined
by the following loop, which should always be used as a source of
symmetry information in preference to the above space-group names.
They are only intended as comments.
;
_shelx_estimated_absorpt_t_max 0.953
_shelx_estimated_absorpt_t_min 0.793
_olex2_refinement_description
;
1. Fixed Uiso
 At 1.2 times of:
  All C(H) groups
 At 1.5 times of:
  All O(H) groups, All O(H,H) groups
2. Restrained distances
 O7-H7
 0.85 with sigma of 0.01
 O1W-H1WA = O1W-H1WB = O2W-H2WA = O2W-H2WB = O3W-H3WA = O3W-H3WB
 0.85 with sigma of 0.01
 H1WA-H1WB = H2WA-H2WB = H3WA-H3WB
 1.38 with sigma of 0.01
 O4W-H4WA = O4W-H4WB = O5W-H5WA = O5W-H5WB = O6W-H2WC = O6W-H6W
 0.85 with sigma of 0.01
 H4WA-H4WB = H5WA-H5WB = H2WC-H6W
 1.38 with sigma of 0.01
 O7W-H2W = O7W-H7W = O8W-H5W = O8W-H8W = O9W-H9WA = O9W-H9WB
 0.85 with sigma of 0.01
 H2W-H7W = H5W-H8W = H9WA-H9WB
 1.38 with sigma of 0.01
 O10W-H6WA = O10W-H3W = O11W-H5WC = O11W-H11W = O12W-H4WC = O12W-H4WD
 0.85 with sigma of 0.01
 H6WA-H3W = H5WC-H11W = H4WC-H4WD
 1.38 with sigma of 0.01
 O13W-H3WC = O13W-H13W = O14W-H3WD = O14W-H14W = O15W-H5WD = O15W-H15W
 0.85 with sigma of 0.01
 H3WC-H13W = H3WD-H14W = H5WD-H15W
 1.38 with sigma of 0.01
 C12'-C15' = C16'-C17' = C20'-C23' = C24'-C25'
 1.49 with sigma of 0.01
 C121-C151 = C161-C171 = C201-C231 = C241-C251
 1.49 with sigma of 0.01
 C15'-C16' = C151-C161 = C23'-C24' = C231-C241
 1.55 with sigma of 0.01
 C15'-C24'_$1 = C16'-C23'_$1
 1.57 with sigma of 0.01
 C151-C241_$1 = C161-C231_$1
 1.57 with sigma of 0.01
 C24'-C26' \\sim C24'-C28'
 with sigma of 0.01
 C151-C231_$1 \\sim C161-C241_$1
 with sigma of 0.01
3. Restrained planarity
 N1', C10', C11', C12', C13', C14'
 with sigma of 0.02
 N11, C101, C111, C121, C131, C141
 with sigma of 0.02
 C17', C18', C19', C20', C21', C22'
 with sigma of 0.01
 C171, C181, C191, C201, C211, C221
 with sigma of 0.02
 N21, C251, C261, C271, C281, C291
 with sigma of 0.02
4. Uiso/Uaniso restraints and constraints
N1 \\sim N1' \\sim N11: within 2A with sigma of 0.02 and sigma for terminal
atoms of 0.04 within 2A
C10 \\sim C10' \\sim C101: within 2A with sigma of 0.02 and sigma for terminal
atoms of 0.04 within 2A
C11 \\sim C11' \\sim C111: within 2A with sigma of 0.02 and sigma for terminal
atoms of 0.04 within 2A
C12 \\sim C12' \\sim C121: within 2A with sigma of 0.02 and sigma for terminal
atoms of 0.04 within 2A
C13 \\sim C13' \\sim C131: within 2A with sigma of 0.02 and sigma for terminal
atoms of 0.04 within 2A
C14 \\sim C14' \\sim C141: within 2A with sigma of 0.02 and sigma for terminal
atoms of 0.04 within 2A
C15 \\sim C15' \\sim C151 \\sim C16 \\sim C16' \\sim C161 \\sim C23 \\sim C23'
\\sim C231 \\sim C24 \\sim C24' \\sim C241: within 2A with sigma of 0.02 and
sigma for terminal atoms of 0.04 within 2A
C17 \\sim C17' \\sim C171: within 2A with sigma of 0.02 and sigma for terminal
atoms of 0.04 within 2A
C18 \\sim C18' \\sim C181: within 2A with sigma of 0.02 and sigma for terminal
atoms of 0.04 within 2A
C19 \\sim C19' \\sim C191: within 2A with sigma of 0.02 and sigma for terminal
atoms of 0.04 within 2A
C20 \\sim C20' \\sim C201: within 2A with sigma of 0.02 and sigma for terminal
atoms of 0.04 within 2A
C21 \\sim C21' \\sim C211: within 2A with sigma of 0.02 and sigma for terminal
atoms of 0.04 within 2A
C22 \\sim C22' \\sim C221: within 2A with sigma of 0.02 and sigma for terminal
atoms of 0.04 within 2A
C23 \\sim C23' \\sim C231: within 2A with sigma of 0.02 and sigma for terminal
atoms of 0.04 within 2A
C24 \\sim C24' \\sim C241: within 2A with sigma of 0.02 and sigma for terminal
atoms of 0.04 within 2A
C25 \\sim C25' \\sim C251: within 2A with sigma of 0.02 and sigma for terminal
atoms of 0.04 within 2A
C26 \\sim C26' \\sim C261: within 2A with sigma of 0.02 and sigma for terminal
atoms of 0.04 within 2A
C27 \\sim C27' \\sim C271: within 2A with sigma of 0.02 and sigma for terminal
atoms of 0.04 within 2A
C28 \\sim C28' \\sim C281: within 2A with sigma of 0.02 and sigma for terminal
atoms of 0.04 within 2A
C29 \\sim C29' \\sim C291: within 2A with sigma of 0.02 and sigma for terminal
atoms of 0.04 within 2A
N2 \\sim N2' \\sim N21: within 2A with sigma of 0.02 and sigma for terminal
atoms of 0.04 within 2A
Uanis(O4) \\sim Ueq: with sigma of 0.005 and sigma for terminal atoms of 0.02
5. Same fragment restrains
{N1, C10, C11, C12, C13, C14} sigma for 1-2: 0.02, 1-3: 0.04
as in
{N1', C10', C11', C12', C13', C14'}
{C17, C18, C19, C20, C21, C22} sigma for 1-2: 0.02, 1-3: 0.04
as in
{C171, C181, C191, C201, C211, C221}
{C25, C26, C27, C28, C29, N2} sigma for 1-2: 0.02, 1-3: 0.04
as in
{C251, C261, C271, C281, C291, N21}
{C17, C18, C19, C20, C21, C22} sigma for 1-2: 0.02, 1-3: 0.04
as in
{C17', C18', C19', C20', C21', C22'}
{C25, C26, C27, C28, C29, N2} sigma for 1-2: 0.02, 1-3: 0.04
as in
{C25', C26', C27', C28', C29', N2'}
{N1, C10, C11, C12, C13, C14} sigma for 1-2: 0.02, 1-3: 0.04
as in
{N11, C101, C111, C121, C131, C141}
6. Others
 1*[Sof(N1)+Sof(C10)+Sof(H10)+Sof(C11)+Sof(H11)+Sof(C12)+Sof(C13)+Sof(H13)+
 Sof(C14)+Sof(H14)+Sof(C15)+Sof(H15)+Sof(C16)+Sof(H16)+Sof(C17)+Sof(C18)+
 Sof(H18)+Sof(C19)+Sof(H19)+Sof(C20)+Sof(C21)+Sof(H21)+Sof(C22)+Sof(H22)+
 Sof(C23)+Sof(H23)+Sof(C24)+Sof(H24)+Sof(C25)+Sof(C26)+Sof(H26)+Sof(C27)+
 Sof(H27)+Sof(C28)+Sof(H28)+Sof(C29)+Sof(H29)+Sof(N2)]+1*[Sof(N1')+Sof(C10')+
 Sof(H10')+Sof(C11')+Sof(H11')+Sof(C12')+Sof(C13')+Sof(H13')+Sof(C14')+
 Sof(H14')+Sof(C15')+Sof(H15')+Sof(C16')+Sof(H16')+Sof(C17')+Sof(C18')+
 Sof(H18')+Sof(C19')+Sof(H19')+Sof(C20')+Sof(C21')+Sof(H21')+Sof(C22')+
 Sof(H22')+Sof(C23')+Sof(H23')+Sof(C24')+Sof(H24')+Sof(C25')+Sof(C26')+
 Sof(H26')+Sof(C27')+Sof(H27')+Sof(C28')+Sof(H28')+Sof(C29')+Sof(H29')+
 Sof(N2')]+1*[Sof(N11)+Sof(C101)+Sof(H101)+Sof(C111)+Sof(H111)+Sof(C121)+
 Sof(C131)+Sof(H131)+Sof(C141)+Sof(H141)+Sof(C151)+Sof(H151)+Sof(C161)+
 Sof(H161)+Sof(C171)+Sof(C181)+Sof(H181)+Sof(C191)+Sof(H191)+Sof(C201)+
 Sof(C211)+Sof(H211)+Sof(C221)+Sof(H221)+Sof(C231)+Sof(H231)+Sof(C241)+
 Sof(H241)+Sof(C251)+Sof(C261)+Sof(H261)+Sof(C271)+Sof(H271)+Sof(C281)+
 Sof(H281)+Sof(C291)+Sof(H291)+Sof(N21)]=1 with esd of 0.0001
 Sof(N1)=Sof(C10)=Sof(H10)=Sof(C11)=Sof(H11)=Sof(C12)=Sof(C13)=Sof(H13)=
 Sof(C14)=Sof(H14)=Sof(C15)=Sof(H15)=Sof(C16)=Sof(H16)=Sof(C17)=Sof(C18)=
 Sof(H18)=Sof(C19)=Sof(H19)=Sof(C20)=Sof(C21)=Sof(H21)=Sof(C22)=Sof(H22)=
 Sof(C23)=Sof(H23)=Sof(C24)=Sof(H24)=Sof(C25)=Sof(C26)=Sof(H26)=Sof(C27)=
 Sof(H27)=Sof(C28)=Sof(H28)=Sof(C29)=Sof(H29)=Sof(N2)=FVAR(1)
 Sof(N1')=Sof(C10')=Sof(H10')=Sof(C11')=Sof(H11')=Sof(C12')=Sof(C13')=
 Sof(H13')=Sof(C14')=Sof(H14')=Sof(C15')=Sof(H15')=Sof(C16')=Sof(H16')=
 Sof(C17')=Sof(C18')=Sof(H18')=Sof(C19')=Sof(H19')=Sof(C20')=Sof(C21')=
 Sof(H21')=Sof(C22')=Sof(H22')=Sof(C23')=Sof(H23')=Sof(C24')=Sof(H24')=
 Sof(C25')=Sof(C26')=Sof(H26')=Sof(C27')=Sof(H27')=Sof(C28')=Sof(H28')=
 Sof(C29')=Sof(H29')=Sof(N2')=FVAR(2)
 Sof(N11)=Sof(C101)=Sof(H101)=Sof(C111)=Sof(H111)=Sof(C121)=Sof(C131)=
 Sof(H131)=Sof(C141)=Sof(H141)=Sof(C151)=Sof(H151)=Sof(C161)=Sof(H161)=
 Sof(C171)=Sof(C181)=Sof(H181)=Sof(C191)=Sof(H191)=Sof(C201)=Sof(C211)=
 Sof(H211)=Sof(C221)=Sof(H221)=Sof(C231)=Sof(H231)=Sof(C241)=Sof(H241)=
 Sof(C251)=Sof(C261)=Sof(H261)=Sof(C271)=Sof(H271)=Sof(C281)=Sof(H281)=
 Sof(C291)=Sof(H291)=Sof(N21)=FVAR(3)
 Fixed Sof: O1W(0.5) H1WA(0.5) H1WB(0.5) O2W(0.3) H2WA(0.3) H2WB(0.3)
 O3W(0.25) H3WA(0.25) H3WB(0.25) O4W(0.2) H4WA(0.2) H4WB(0.2) O5W(0.25)
 H5WA(0.25) H5WB(0.25) O6W(0.2) H2WC(0.2) H6W(0.2) O7W(0.3) H2W(0.3) H7W(0.3)
 O8W(0.3) H5W(0.3) H8W(0.3) O9W(0.2) H9WA(0.2) H9WB(0.2) O10W(0.25) H6WA(0.25)
 H3W(0.25) O11W(0.2) H5WC(0.2) H11W(0.2) O12W(0.25) H4WC(0.25) H4WD(0.25)
 O13W(0.3) H3WC(0.3) H13W(0.3) O14W(0.2) H3WD(0.2) H14W(0.2) O15W(0.2)
 H5WD(0.2) H15W(0.2)
7.a Ternary CH refined with riding coordinates:
 C15'(H15'), C16'(H16'), C23'(H23'), C24'(H24'), C151(H151), C161(H161),
 C231(H231), C241(H241)
7.b Aromatic/amide H refined with riding coordinates:
 C2(H2), C4(H4), C6(H6), C10(H10), C11(H11), C13(H13), C14(H14), C15(H15),
 C16(H16), C18(H18), C19(H19), C21(H21), C22(H22), C23(H23), C24(H24), C26(H26),
  C27(H27), C28(H28), C29(H29), C10'(H10'), C11'(H11'), C13'(H13'), C14'(H14'),
 C18'(H18'), C19'(H19'), C21'(H21'), C22'(H22'), C26'(H26'), C27'(H27'),
 C28'(H28'), C29'(H29'), C101(H101), C111(H111), C131(H131), C141(H141),
 C181(H181), C191(H191), C211(H211), C221(H221), C261(H261), C271(H271),
 C281(H281), C291(H291)
;
_olex2_submission_special_instructions 'No special instructions were received'

loop_
_space_group_symop_operation_xyz
'x, y, z'
'-x, -y, -z'

loop_
_atom_site_label
_atom_site_type_symbol
_atom_site_fract_x
_atom_site_fract_y
_atom_site_fract_z
_atom_site_U_iso_or_equiv
_atom_site_adp_type
_atom_site_occupancy
_atom_site_site_symmetry_order
_atom_site_calc_flag
_atom_site_refinement_flags_posn
_atom_site_refinement_flags_adp
_atom_site_refinement_flags_occupancy
_atom_site_disorder_assembly
_atom_site_disorder_group
Zn1 Zn 0.89908(6) 0.41192(5) 0.53334(3) 0.03516(15) Uani 1 1 d . . . . .
Zn2 Zn 0.80677(7) 0.58918(6) 0.35915(3) 0.03862(16) Uani 1 1 d . . . . .
O1 O 0.6778(4) 0.5447(3) 0.5021(2) 0.0480(9) Uani 1 1 d . . . . .
O2 O 0.6415(4) 0.7301(3) 0.4102(2) 0.0486(9) Uani 1 1 d . . . . .
O3 O 0.1991(4) 1.2087(3) 0.4349(2) 0.0517(10) Uani 1 1 d . . . . .
O4 O 0.0394(4) 1.2067(3) 0.5317(2) 0.0456(8) Uani 1 1 d . U . . .
O5 O 0.0928(6) 0.7657(5) 0.7040(3) 0.0930(17) Uani 1 1 d . . . . .
O6 O 0.2510(4) 0.5510(3) 0.6790(2) 0.0519(9) Uani 1 1 d . . . . .
O7 O 1.0174(3) 0.5166(3) 0.57243(17) 0.0350(7) Uani 1 1 d D . . . .
H7 H 0.949(3) 0.5950(17) 0.5829(17) 0.052 Uiso 1 1 d D U . . .
C1 C 0.4595(5) 0.7596(4) 0.5087(3) 0.0384(10) Uani 1 1 d . . . . .
C2 C 0.3994(5) 0.6895(4) 0.5678(3) 0.0382(10) Uani 1 1 d . . . . .
H2 H 0.451762 0.589036 0.584328 0.046 Uiso 1 1 calc R U . . .
C3 C 0.2633(5) 0.7655(4) 0.6027(3) 0.0379(10) Uani 1 1 d . . . . .
C4 C 0.1867(5) 0.9143(4) 0.5780(3) 0.0395(10) Uani 1 1 d . . . . .
H4 H 0.094869 0.966760 0.601788 0.047 Uiso 1 1 calc R U . . .
C5 C 0.2438(5) 0.9861(4) 0.5189(3) 0.0389(10) Uani 1 1 d . . . . .
C6 C 0.3810(5) 0.9084(4) 0.4837(3) 0.0373(10) Uani 1 1 d . . . . .
H6 H 0.420364 0.956462 0.443380 0.045 Uiso 1 1 calc R U . . .
C7 C 0.6022(5) 0.6742(4) 0.4717(3) 0.0405(11) Uani 1 1 d . . . . .
C8 C 0.1945(6) 0.6905(5) 0.6664(3) 0.0495(13) Uani 1 1 d . . . . .
C9 C 0.1542(6) 1.1474(4) 0.4927(3) 0.0421(11) Uani 1 1 d . . . . .
N1 N 0.7972(5) 0.3427(5) 0.6315(3) 0.0358(12) Uani 0.73416(13) 1 d D U P A 1
C10 C 0.7752(8) 0.2148(7) 0.6387(4) 0.0502(17) Uani 0.73416(13) 1 d D U P A 1
H10 H 0.823577 0.150871 0.605167 0.060 Uiso 0.73416(13) 1 calc R U P A 1
C11 C 0.6825(8) 0.1753(8) 0.6948(4) 0.0573(19) Uani 0.73416(13) 1 d D U P A 1
H11 H 0.666730 0.086876 0.697213 0.069 Uiso 0.73416(13) 1 calc R U P A 1
C12 C 0.6131(8) 0.2637(8) 0.7470(4) 0.0518(18) Uani 0.73416(13) 1 d D U P A 1
C13 C 0.6357(9) 0.3963(8) 0.7374(4) 0.058(2) Uani 0.73416(13) 1 d D U P A 1
H13 H 0.587925 0.463335 0.769511 0.070 Uiso 0.73416(13) 1 calc R U P A 1
C14 C 0.7276(8) 0.4282(8) 0.6811(4) 0.054(2) Uani 0.73416(13) 1 d D U P A 1
H14 H 0.742960 0.517167 0.677000 0.065 Uiso 0.73416(13) 1 calc R U P A 1
C15 C 0.5169(11) 0.2287(11) 0.8094(5) 0.070(2) Uani 0.73416(13) 1 d . U P A 1
H15 H 0.477757 0.296865 0.841675 0.084 Uiso 0.73416(13) 1 calc R U P A 1
C16 C 0.4825(10) 0.1144(11) 0.8234(5) 0.071(2) Uani 0.73416(13) 1 d . U P A 1
H16 H 0.519950 0.049876 0.789242 0.085 Uiso 0.73416(13) 1 calc R U P A 1
C17 C 0.3944(10) 0.0696(10) 0.8839(4) 0.076(3) Uani 0.73416(13) 1 d D U P A 1
C18 C 0.3713(11) -0.0600(10) 0.8849(5) 0.081(3) Uani 0.73416(13) 1 d D U P A 1
H18 H 0.410229 -0.111580 0.845650 0.098 Uiso 0.73416(13) 1 calc R U P A 1
C19 C 0.2954(11) -0.1154(11) 0.9398(5) 0.084(3) Uani 0.73416(13) 1 d D U P A 1
H19 H 0.280783 -0.202892 0.937701 0.101 Uiso 0.73416(13) 1 calc R U P A 1
C20 C 0.2390(10) -0.0445(9) 0.9993(4) 0.071(3) Uani 0.73416(13) 1 d D U P A 1
C21 C 0.2624(10) 0.0805(10) 1.0010(5) 0.074(3) Uani 0.73416(13) 1 d D U P A 1
H21 H 0.226690 0.128308 1.041699 0.089 Uiso 0.73416(13) 1 calc R U P A 1
C22 C 0.3378(11) 0.1405(11) 0.9440(5) 0.085(3) Uani 0.73416(13) 1 d D U P A 1
H22 H 0.350597 0.228866 0.946119 0.102 Uiso 0.73416(13) 1 calc R U P A 1
C23 C 0.1522(11) -0.1073(12) 1.0552(5) 0.073(2) Uani 0.73416(13) 1 d . U P A 1
H23 H 0.143708 -0.193684 1.046052 0.088 Uiso 0.73416(13) 1 calc R U P A 1
C24 C 0.0860(10) -0.0656(10) 1.1141(5) 0.066(2) Uani 0.73416(13) 1 d . U P A 1
H24 H 0.089601 0.021544 1.124952 0.079 Uiso 0.73416(13) 1 calc R U P A 1
C25 C 0.0042(9) -0.1427(7) 1.1670(4) 0.0537(18) Uani 0.73416(13) 1 d D U P A 1
C26 C -0.0052(9) -0.2767(8) 1.1610(4) 0.058(2) Uani 0.73416(13) 1 d D U P A 1
H26 H 0.037908 -0.320770 1.119726 0.070 Uiso 0.73416(13) 1 calc R U P A 1
C27 C -0.0761(9) -0.3443(7) 1.2143(4) 0.0492(17) Uani 0.73416(13) 1 d D U P A 1
H27 H -0.086319 -0.431569 1.207862 0.059 Uiso 0.73416(13) 1 calc R U P A 1
C28 C -0.0647(9) -0.0814(7) 1.2276(4) 0.0528(18) Uani 0.73416(13) 1 d D U P A 1
H28 H -0.068963 0.012288 1.231984 0.063 Uiso 0.73416(13) 1 calc R U P A 1
C29 C -0.1271(8) -0.1578(6) 1.2816(4) 0.0429(16) Uani 0.73416(13) 1 d D U P A 1
H29 H -0.168164 -0.116704 1.323878 0.051 Uiso 0.73416(13) 1 calc R U P A 1
N2 N -0.1323(7) -0.2883(5) 1.2768(3) 0.0392(14) Uani 0.73416(13) 1 d D U P A 1
N1' N 0.7735(7) 0.3226(13) 0.6110(5) 0.029(5) Uiso 0.12555(13) 1 d D U P A 2
C10' C 0.7912(5) 0.1812(13) 0.6171(4) 0.038(6) Uiso 0.12555(13) 1 d D U P A 2
H10' H 0.838766 0.129826 0.578623 0.046 Uiso 0.12555(13) 1 calc R U P A 2
C11' C 0.7406(7) 0.1090(16) 0.6794(5) 0.042(6) Uiso 0.12555(13) 1 d D U P A 2
H11' H 0.754098 0.010137 0.682352 0.050 Uiso 0.12555(13) 1 calc R U P A 2
C12' C 0.6700(14) 0.1828(14) 0.7374(5) 0.040(6) Uiso 0.12555(13) 1 d D U P A 2
C13' C 0.6536(15) 0.3291(16) 0.7285(8) 0.045(6) Uiso 0.12555(13) 1 d D U P A 2
H13' H 0.606160 0.384357 0.765696 0.054 Uiso 0.12555(13) 1 calc R U P A 2
C14' C 0.7062(14) 0.3926(18) 0.6661(7) 0.043(6) Uiso 0.12555(13) 1 d D U P A 2
H14' H 0.694009 0.491339 0.661893 0.052 Uiso 0.12555(13) 1 calc R U P A 2
C15' C 0.6880(12) 0.113(3) 0.8163(4) 0.069(5) Uiso 0.12555(13) 1 d D U P A 2
H15' H 0.689205 0.014154 0.815010 0.083 Uiso 0.12555(13) 1 calc R U P A 2
C16' C 0.5709(9) 0.1638(18) 0.8794(6) 0.074(5) Uiso 0.12555(13) 1 d D U P A 2
H16' H 0.529613 0.272021 0.869130 0.088 Uiso 0.12555(13) 1 calc R U P A 2
C17' C 0.4333(4) 0.1219(8) 0.9051(3) 0.073(7) Uiso 0.12555(13) 1 d D U P A 2
C18' C 0.3924(3) 0.0044(7) 0.8968(3) 0.065(7) Uiso 0.12555(13) 1 d D U P A 2
H18' H 0.426721 -0.038615 0.854522 0.078 Uiso 0.12555(13) 1 calc R U P A 2
C19' C 0.3055(4) -0.0511(9) 0.9468(3) 0.052(7) Uiso 0.12555(13) 1 d D U P A 2
H19' H 0.281767 -0.130528 0.937877 0.063 Uiso 0.12555(13) 1 calc R U P A 2
C20' C 0.2508(10) 0.0066(11) 1.0106(5) 0.048(7) Uiso 0.12555(13) 1 d D U P A 2
C21' C 0.2888(11) 0.1211(14) 1.0199(7) 0.059(7) Uiso 0.12555(13) 1 d D U P A 2
H21' H 0.253446 0.163335 1.062344 0.071 Uiso 0.12555(13) 1 calc R U P A 2
C22' C 0.3773(10) 0.1787(15) 0.9696(6) 0.074(8) Uiso 0.12555(13) 1 d D U P A 2
H22' H 0.400292 0.258070 0.979005 0.089 Uiso 0.12555(13) 1 calc R U P A 2
C23' C 0.2777(12) -0.1177(16) 1.0728(5) 0.066(5) Uiso 0.12555(13) 1 d D U P A 2
H23' H 0.273833 -0.203954 1.054811 0.080 Uiso 0.12555(13) 1 calc R U P A 2
C24' C 0.1615(10) -0.0814(12) 1.1376(5) 0.063(5) Uiso 0.12555(13) 1 d D U P A 2
H24' H 0.106058 0.026053 1.128994 0.075 Uiso 0.12555(13) 1 calc R U P A 2
C25' C 0.0473(14) -0.1451(12) 1.1752(9) 0.047(7) Uiso 0.12555(13) 1 d D U P A 2
C26' C 0.0528(16) -0.2831(11) 1.1656(11) 0.055(7) Uiso 0.12555(13) 1 d D U P A 2
H26' H 0.104820 -0.324068 1.124705 0.066 Uiso 0.12555(13) 1 calc R U P A 2
C27' C -0.018(2) -0.3575(18) 1.2156(11) 0.045(6) Uiso 0.12555(13) 1 d D U P A 2
H27' H 0.016977 -0.459649 1.219424 0.054 Uiso 0.12555(13) 1 calc R U P A 2
C28' C -0.0409(15) -0.0943(18) 1.2351(7) 0.050(7) Uiso 0.12555(13) 1 d D U P A 2
H28' H -0.026720 -0.019478 1.254685 0.060 Uiso 0.12555(13) 1 calc R U P A 2
C29' C -0.149(2) -0.1525(15) 1.2661(14) 0.038(6) Uiso 0.12555(13) 1 d D U P A 2
H29' H -0.234810 -0.095372 1.291856 0.045 Uiso 0.12555(13) 1 calc R U P A 2
N2' N -0.136(2) -0.2895(15) 1.2604(11) 0.027(5) Uiso 0.12555(13) 1 d D U P A 2
N11 N 0.7633(7) 0.3576(14) 0.6210(6) 0.035(5) Uiso 0.14029(13) 1 d D U P A 3
C101 C 0.7383(5) 0.2310(15) 0.6389(5) 0.044(6) Uiso 0.14029(13) 1 d D U P A 3
H101 H 0.762686 0.166895 0.604627 0.053 Uiso 0.14029(13) 1 calc R U P A 3
C111 C 0.6773(7) 0.1926(17) 0.7071(6) 0.053(7) Uiso 0.14029(13) 1 d D U P A 3
H111 H 0.661184 0.103571 0.718039 0.063 Uiso 0.14029(13) 1 calc R U P A 3
C121 C 0.6402(14) 0.2849(14) 0.7590(5) 0.046(6) Uiso 0.14029(13) 1 d D U P A 3
C131 C 0.6674(15) 0.4149(16) 0.7387(8) 0.057(7) Uiso 0.14029(13) 1 d D U P A 3
H131 H 0.644614 0.481560 0.771723 0.068 Uiso 0.14029(13) 1 calc R U P A 3
C141 C 0.7271(15) 0.4453(18) 0.6710(7) 0.047(6) Uiso 0.14029(13) 1 d D U P A 3
H141 H 0.743683 0.534022 0.658909 0.056 Uiso 0.14029(13) 1 calc R U P A 3
C151 C 0.6208(12) 0.2309(10) 0.8380(5) 0.067(6) Uiso 0.14029(13) 1 d D U P A 3
H151 H 0.540453 0.309616 0.860479 0.081 Uiso 0.14029(13) 1 calc R U P A 3
C161 C 0.6070(8) 0.0816(10) 0.8701(8) 0.069(5) Uiso 0.14029(13) 1 d D U P A 3
H161 H 0.623754 0.026734 0.828765 0.083 Uiso 0.14029(13) 1 calc R U P A 3
C171 C 0.4514(7) 0.0895(14) 0.9031(4) 0.076(7) Uiso 0.14029(13) 1 d D U P A 3
C181 C 0.4133(6) -0.0348(14) 0.9093(3) 0.079(8) Uiso 0.14029(13) 1 d D U P A 3
H181 H 0.460039 -0.100767 0.876536 0.095 Uiso 0.14029(13) 1 calc R U P A 3
C191 C 0.3119(8) -0.0651(16) 0.9605(4) 0.054(6) Uiso 0.14029(13) 1 d D U P A 3
H191 H 0.290681 -0.150523 0.961586 0.065 Uiso 0.14029(13) 1 calc R U P A 3
C201 C 0.2387(16) 0.0258(14) 1.0113(5) 0.051(6) Uiso 0.14029(13) 1 d D U P A 3
C211 C 0.2722(15) 0.1485(16) 1.0060(8) 0.049(6) Uiso 0.14029(13) 1 d D U P A 3
H211 H 0.223247 0.214331 1.038664 0.059 Uiso 0.14029(13) 1 calc R U P A 3
C221 C 0.3757(16) 0.1803(18) 0.9544(7) 0.078(7) Uiso 0.14029(13) 1 d D U P A 3
H221 H 0.395915 0.266159 0.953689 0.093 Uiso 0.14029(13) 1 calc R U P A 3
C231 C 0.2294(12) -0.0307(10) 1.0911(5) 0.062(5) Uiso 0.14029(13) 1 d D U P A 3
H231 H 0.150112 0.046008 1.115237 0.074 Uiso 0.14029(13) 1 calc R U P A 3
C241 C 0.2179(8) -0.1815(9) 1.1217(9) 0.062(5) Uiso 0.14029(13) 1 d D U P A 3
H241 H 0.241685 -0.234365 1.079389 0.074 Uiso 0.14029(13) 1 calc R U P A 3
C251 C 0.0707(6) -0.1974(13) 1.1542(4) 0.046(6) Uiso 0.14029(13) 1 d D U P A 3
C261 C 0.0534(7) -0.3320(15) 1.1584(4) 0.051(6) Uiso 0.14029(13) 1 d D U P A 3
H261 H 0.101862 -0.392433 1.123375 0.061 Uiso 0.14029(13) 1 calc R U P A 3
C271 C -0.0340(9) -0.3753(17) 1.2134(5) 0.051(6) Uiso 0.14029(13) 1 d D U P A 3
H271 H -0.043851 -0.466145 1.215076 0.061 Uiso 0.14029(13) 1 calc R U P A 3
C281 C -0.0042(9) -0.1165(17) 1.2076(5) 0.043(6) Uiso 0.14029(13) 1 d D U P A 3
H281 H 0.004229 -0.025285 1.206941 0.051 Uiso 0.14029(13) 1 calc R U P A 3
C291 C -0.0908(10) -0.1647(14) 1.2618(6) 0.036(6) Uiso 0.14029(13) 1 d D U P A 3
H291 H -0.140060 -0.105497 1.297257 0.043 Uiso 0.14029(13) 1 calc R U P A 3
N21 N -0.1076(9) -0.2942(14) 1.2661(5) 0.036(5) Uiso 0.14029(13) 1 d D U P A 3
O1W O 0.4085(9) 1.1695(11) 0.3129(4) 0.081(3) Uani 0.5 1 d D . P . .
H1WA H 0.3149(10) 1.186(4) 0.3007(14) 0.121 Uiso 0.5 1 d D U P . .
H1WB H 0.4655(13) 1.162(8) 0.2745(7) 0.121 Uiso 0.5 1 d D U P . .
O2W O 0.1595(15) 1.2654(11) 0.1995(7) 0.095(5) Uiso 0.3 1 d D . P . .
H2WA H 0.205(3) 1.1734(12) 0.2113(13) 0.143 Uiso 0.3 1 d D U P . .
H2WB H 0.0972(17) 1.282(3) 0.1641(7) 0.143 Uiso 0.3 1 d D U P . .
O3W O -0.0579(11) 1.5129(15) -0.0054(6) 0.076(5) Uiso 0.25 1 d D . P . .
H3WA H 0.0210(13) 1.5311(19) -0.0245(10) 0.115 Uiso 0.25 1 d D U P . .
H3WB H -0.029(3) 1.4521(18) 0.0341(7) 0.115 Uiso 0.25 1 d D U P . .
O4W O -0.3684(11) 1.3984(18) 0.1711(8) 0.105(9) Uiso 0.2 1 d D . P . .
H4WA H -0.2733(10) 1.372(3) 0.1571(16) 0.157 Uiso 0.2 1 d D U P . .
H4WB H -0.4185(12) 1.3699(18) 0.1441(10) 0.157 Uiso 0.2 1 d D U P . .
O5W O -0.3870(14) 1.489(2) 0.0093(6) 0.104(7) Uiso 0.25 1 d D . P . .
H5WA H -0.4605(18) 1.519(6) -0.0222(6) 0.156 Uiso 0.25 1 d D U P . .
H5WB H -0.421(3) 1.457(3) 0.0500(6) 0.156 Uiso 0.25 1 d D U P . .
O6W O -0.0311(13) 1.325(2) 0.1382(8) 0.122(11) Uiso 0.2 1 d D . P . .
H2WC H 0.0648(11) 1.313(5) 0.1419(11) 0.183 Uiso 0.2 1 d D U P . .
H6W H -0.0646(18) 1.376(4) 0.0966(7) 0.183 Uiso 0.2 1 d D U P . .
O7W O 0.2275(16) 1.2035(12) 0.2880(5) 0.083(5) Uiso 0.3 1 d D . P B 2
H2W H 0.168(2) 1.268(3) 0.2553(6) 0.125 Uiso 0.3 1 d D U P C 2
H7W H 0.235(3) 1.2451(18) 0.3231(6) 0.125 Uiso 0.3 1 d D U P D 2
O8W O -0.4536(14) 1.5763(18) -0.0857(6) 0.098(6) Uiso 0.3 1 d D . P E 2
H5W H -0.490(3) 1.541(3) -0.0464(6) 0.148 Uiso 0.3 1 d D U P F 2
H8W H -0.5210(19) 1.600(5) -0.1195(6) 0.148 Uiso 0.3 1 d D U P G 2
O9W O -0.1944(14) 1.6597(18) -0.1461(6) 0.098(9) Uiso 0.2 1 d D . P H 2
H9WA H -0.179(2) 1.631(4) -0.1002(5) 0.148 Uiso 0.2 1 d D U P I 2
H9WB H -0.2715(13) 1.641(2) -0.1583(8) 0.148 Uiso 0.2 1 d D U P J 2
O10W O -0.1191(12) 1.4049(17) 0.0813(6) 0.081(5) Uiso 0.25 1 d D . P K 2
H6WA H -0.087(3) 1.353(2) 0.1228(6) 0.122 Uiso 0.25 1 d D U P L 2
H3W H -0.0407(14) 1.416(2) 0.0575(8) 0.122 Uiso 0.25 1 d D U P M 2
O11W O -0.3518(12) 1.5334(17) -0.0286(7) 0.089(7) Uiso 0.2 1 d D . P N 3
H5WC H -0.3668(17) 1.4839(19) 0.0116(8) 0.134 Uiso 0.2 1 d D U P O 3
H11W H -0.2592(11) 1.533(2) -0.0288(15) 0.134 Uiso 0.2 1 d D U P P 3
O12W O -0.2838(11) 1.387(2) 0.1264(7) 0.106(8) Uiso 0.25 1 d D . P Q 3
H4WC H -0.2040(11) 1.358(5) 0.1540(11) 0.160 Uiso 0.25 1 d D U P R 3
H4WD H -0.3606(11) 1.377(3) 0.1521(13) 0.160 Uiso 0.25 1 d D U P S 3
O13W O -0.0949(13) 1.4652(16) 0.0273(6) 0.097(6) Uiso 0.3 1 d D . P T 3
H3WC H -0.167(2) 1.508(3) -0.0047(7) 0.145 Uiso 0.3 1 d D U P U 3
H13W H -0.130(2) 1.419(2) 0.0630(7) 0.145 Uiso 0.3 1 d D U P V 3
O14W O -0.1938(12) 1.5695(18) -0.0538(7) 0.089(7) Uiso 0.2 1 d D . P T 4
H3WD H -0.1409(14) 1.524(4) -0.0151(7) 0.133 Uiso 0.2 1 d D U P W 4
H14W H -0.2792(11) 1.554(2) -0.0509(14) 0.133 Uiso 0.2 1 d D U P X 4
O15W O -0.2393(12) 1.427(2) 0.0663(7) 0.083(7) Uiso 0.2 1 d D . P N 4
H5WD H -0.3356(11) 1.437(4) 0.0670(12) 0.124 Uiso 0.2 1 d D U P Y 4
H15W H -0.2027(16) 1.392(8) 0.1094(6) 0.124 Uiso 0.2 1 d D U P Z 4

loop_
_atom_site_aniso_label
_atom_site_aniso_U_11
_atom_site_aniso_U_22
_atom_site_aniso_U_33
_atom_site_aniso_U_23
_atom_site_aniso_U_13
_atom_site_aniso_U_12
Zn1 0.0275(3) 0.0133(2) 0.0495(3) 0.0001(2) 0.0130(2) 0.00512(19)
Zn2 0.0389(3) 0.0194(2) 0.0447(3) -0.0018(2) 0.0066(3) 0.0013(2)
O1 0.0298(15) 0.0170(13) 0.079(2) -0.0015(14) 0.0089(16) 0.0081(11)
O2 0.0429(17) 0.0241(14) 0.0579(19) -0.0037(14) 0.0085(16) 0.0085(13)
O3 0.0473(18) 0.0194(14) 0.065(2) -0.0043(14) 0.0189(17) 0.0100(13)
O4 0.0373(15) 0.0162(12) 0.0639(18) -0.0077(12) 0.0210(14) 0.0094(11)
O5 0.085(3) 0.043(2) 0.122(4) -0.001(2) 0.058(3) -0.005(2)
O6 0.0601(19) 0.0244(13) 0.066(2) 0.0030(14) -0.0086(17) -0.0132(12)
O7 0.0315(14) 0.0162(11) 0.0424(15) -0.0019(11) 0.0085(12) 0.0055(10)
C1 0.0307(19) 0.0187(16) 0.058(3) -0.0060(17) -0.0034(19) 0.0006(14)
C2 0.032(2) 0.0120(15) 0.061(3) -0.0051(16) 0.0015(19) 0.0024(14)
C3 0.0345(19) 0.0183(16) 0.056(2) -0.0082(16) 0.0047(19) -0.0042(14)
C4 0.035(2) 0.0183(16) 0.058(3) -0.0118(17) 0.0061(19) -0.0003(15)
C5 0.037(2) 0.0174(16) 0.055(2) -0.0032(17) -0.0040(19) -0.0023(14)
C6 0.0291(19) 0.0168(16) 0.054(2) -0.0052(17) 0.0027(18) 0.0039(14)
C7 0.031(2) 0.0159(16) 0.063(3) -0.0058(18) 0.002(2) 0.0037(15)
C8 0.040(2) 0.0245(19) 0.072(3) -0.005(2) 0.014(2) -0.0022(17)
C9 0.044(2) 0.0168(17) 0.056(3) -0.0017(17) -0.004(2) -0.0022(16)
N1 0.0184(19) 0.029(2) 0.050(3) 0.000(2) 0.006(2) -0.0015(16)
C10 0.043(3) 0.051(3) 0.059(4) 0.001(3) 0.002(3) -0.026(2)
C11 0.055(3) 0.054(3) 0.065(4) 0.006(3) 0.000(3) -0.031(3)
C12 0.040(3) 0.054(4) 0.052(4) -0.003(3) 0.005(3) -0.009(3)
C13 0.048(4) 0.057(4) 0.059(4) -0.013(3) 0.018(3) -0.010(3)
C14 0.045(3) 0.046(3) 0.060(4) -0.006(3) 0.023(3) -0.011(3)
C15 0.062(4) 0.071(4) 0.071(4) -0.009(4) 0.009(4) -0.019(3)
C16 0.063(4) 0.078(5) 0.066(4) -0.005(4) 0.024(4) -0.026(3)
C17 0.062(4) 0.105(6) 0.057(4) 0.004(4) 0.016(4) -0.036(4)
C18 0.074(5) 0.096(6) 0.064(5) 0.008(4) 0.016(4) -0.033(4)
C19 0.074(5) 0.094(6) 0.067(5) 0.009(5) 0.010(4) -0.023(5)
C20 0.063(4) 0.068(5) 0.059(4) 0.009(4) 0.008(4) -0.009(4)
C21 0.050(4) 0.093(6) 0.062(4) 0.001(4) 0.009(4) -0.014(4)
C22 0.071(5) 0.098(6) 0.078(5) -0.005(5) 0.022(5) -0.029(4)
C23 0.057(4) 0.077(5) 0.065(4) 0.004(4) 0.001(4) -0.008(4)
C24 0.059(4) 0.066(4) 0.062(4) 0.011(3) 0.001(3) -0.020(3)
C25 0.051(3) 0.043(3) 0.057(4) 0.010(3) -0.001(3) -0.014(3)
C26 0.063(4) 0.053(4) 0.048(3) -0.013(3) 0.023(3) -0.010(3)
C27 0.051(4) 0.034(3) 0.055(4) -0.011(3) 0.020(3) -0.010(3)
C28 0.065(4) 0.032(3) 0.057(4) 0.008(3) -0.004(3) -0.018(3)
C29 0.058(3) 0.024(2) 0.041(3) 0.002(2) -0.004(3) -0.011(2)
N2 0.053(3) 0.021(2) 0.035(2) -0.0008(18) 0.005(2) -0.0069(19)
O1W 0.089(6) 0.082(6) 0.066(5) -0.024(4) 0.025(5) -0.025(5)

loop_
_atom_type_symbol
_atom_type_description
_atom_type_scat_dispersion_real
_atom_type_scat_dispersion_imag
_atom_type_scat_source
C C 0.0181 0.0091 'International Tables Vol C Tables 4.2.6.8 and 6.1.1.4'
H H 0.0000 0.0000 'International Tables Vol C Tables 4.2.6.8 and 6.1.1.4'
N N 0.0311 0.0180 'International Tables Vol C Tables 4.2.6.8 and 6.1.1.4'
O O 0.0492 0.0322 'International Tables Vol C Tables 4.2.6.8 and 6.1.1.4'
Zn Zn -1.5491 0.6778 'International Tables Vol C Tables 4.2.6.8 and 6.1.1.4'

loop_
_geom_angle_atom_site_label_1
_geom_angle_atom_site_label_2
_geom_angle_atom_site_label_3
_geom_angle
_geom_angle_site_symmetry_1
_geom_angle_site_symmetry_3
_geom_angle_publ_flag
O1 Zn1 Zn1 104.08(10) . 2_766 ?
O1 Zn1 O7 89.13(13) . 2_766 ?
O1 Zn1 N1 86.27(17) . . ?
O1 Zn1 N1' 80.2(2) . . ?
O1 Zn1 N11 77.3(2) . . ?
O4 Zn1 Zn1 103.56(10) 1_645 2_766 ?
O4 Zn1 O1 137.90(16) 1_645 . ?
O4 Zn1 O7 109.15(14) 1_645 . ?
O4 Zn1 O7 91.62(12) 1_645 2_766 ?
O4 Zn1 N1 89.45(16) 1_645 . ?
O4 Zn1 N1' 85.0(3) 1_645 . ?
O4 Zn1 N11 94.1(3) 1_645 . ?
O7 Zn1 Zn1 44.45(9) . 2_766 ?
O7 Zn1 Zn1 40.67(9) 2_766 2_766 ?
O7 Zn1 O1 112.84(13) . . ?
O7 Zn1 O7 85.12(13) . 2_766 ?
O7 Zn1 N1 99.90(18) . . ?
O7 Zn1 N1' 115.0(3) . . ?
O7 Zn1 N11 106.0(4) . . ?
N1 Zn1 Zn1 144.26(16) . 2_766 ?
N1 Zn1 O7 174.21(18) . 2_766 ?
O2 Zn2 N2' 107.3(4) . 1_664 ?
O2 Zn2 N21 109.6(3) . 1_664 ?
O6 Zn2 O2 116.63(17) 2_666 . ?
O6 Zn2 O7 108.75(13) 2_666 2_766 ?
O6 Zn2 N2 108.7(2) 2_666 1_664 ?
O6 Zn2 N2' 101.9(5) 2_666 1_664 ?
O6 Zn2 N21 106.1(4) 2_666 1_664 ?
O7 Zn2 O2 107.85(14) 2_766 . ?
O7 Zn2 N2' 114.6(5) 2_766 1_664 ?
O7 Zn2 N21 107.5(2) 2_766 1_664 ?
N2 Zn2 O2 104.21(18) 1_664 . ?
N2 Zn2 O7 110.6(2) 1_664 2_766 ?
N2 Zn2 N2' 6.9(6) 1_664 1_664 ?
N2 Zn2 N21 5.5(3) 1_664 1_664 ?
C7 O1 Zn1 140.3(3) . . ?
C7 O2 Zn2 114.0(3) . . ?
C9 O4 Zn1 133.6(3) . 1_465 ?
C8 O6 Zn2 130.7(4) . 2_666 ?
Zn1 O7 Zn1 94.88(13) . 2_766 ?
Zn1 O7 H7 102.7(19) 2_766 . ?
Zn1 O7 H7 106(2) . . ?
Zn2 O7 Zn1 121.26(13) 2_766 . ?
Zn2 O7 Zn1 110.60(14) 2_766 2_766 ?
Zn2 O7 H7 118(2) 2_766 . ?
C2 C1 C6 119.5(4) . . ?
C2 C1 C7 119.3(4) . . ?
C6 C1 C7 121.1(4) . . ?
C1 C2 H2 119.5 . . ?
C3 C2 C1 120.9(4) . . ?
C3 C2 H2 119.5 . . ?
C2 C3 C4 119.1(4) . . ?
C2 C3 C8 121.7(4) . . ?
C4 C3 C8 119.2(4) . . ?
C3 C4 H4 119.5 . . ?
C5 C4 C3 121.0(4) . . ?
C5 C4 H4 119.5 . . ?
C4 C5 C6 119.6(4) . . ?
C4 C5 C9 119.1(4) . . ?
C6 C5 C9 121.3(4) . . ?
C1 C6 C5 119.9(4) . . ?
C1 C6 H6 120.1 . . ?
C5 C6 H6 120.1 . . ?
O1 C7 O2 122.7(4) . . ?
O1 C7 C1 117.7(4) . . ?
O2 C7 C1 119.6(4) . . ?
O5 C8 O6 124.0(5) . . ?
O5 C8 C3 118.8(4) . . ?
O6 C8 C3 117.1(4) . . ?
O3 C9 C5 118.5(4) . . ?
O4 C9 O3 126.3(4) . . ?
O4 C9 C5 115.2(4) . . ?
C10 N1 Zn1 118.3(5) . . ?
C14 N1 Zn1 123.9(4) . . ?
C14 N1 C10 116.7(6) . . ?
N1 C10 H10 119.3 . . ?
N1 C10 C11 121.5(7) . . ?
C11 C10 H10 119.3 . . ?
C10 C11 H11 119.3 . . ?
C12 C11 C10 121.4(7) . . ?
C12 C11 H11 119.3 . . ?
C11 C12 C13 115.7(6) . . ?
C11 C12 C15 125.1(7) . . ?
C13 C12 C15 119.1(7) . . ?
C12 C13 H13 120.2 . . ?
C14 C13 C12 119.7(7) . . ?
C14 C13 H13 120.2 . . ?
N1 C14 C13 124.9(7) . . ?
N1 C14 H14 117.5 . . ?
C13 C14 H14 117.5 . . ?
C12 C15 H15 117.1 . . ?
C16 C15 C12 125.8(9) . . ?
C16 C15 H15 117.1 . . ?
C15 C16 H16 115.3 . . ?
C15 C16 C17 129.4(10) . . ?
C17 C16 H16 115.3 . . ?
C18 C17 C16 117.4(8) . . ?
C18 C17 C22 116.6(8) . . ?
C22 C17 C16 125.9(9) . . ?
C17 C18 H18 118.6 . . ?
C19 C18 C17 122.8(9) . . ?
C19 C18 H18 118.6 . . ?
C18 C19 H19 119.8 . . ?
C18 C19 C20 120.5(10) . . ?
C20 C19 H19 119.8 . . ?
C19 C20 C23 117.5(9) . . ?
C21 C20 C19 118.4(8) . . ?
C21 C20 C23 124.0(9) . . ?
C20 C21 H21 119.1 . . ?
C20 C21 C22 121.8(9) . . ?
C22 C21 H21 119.1 . . ?
C17 C22 H22 120.0 . . ?
C21 C22 C17 119.9(10) . . ?
C21 C22 H22 120.0 . . ?
C20 C23 H23 114.3 . . ?
C24 C23 C20 131.3(11) . . ?
C24 C23 H23 114.3 . . ?
C23 C24 H24 117.3 . . ?
C23 C24 C25 125.5(10) . . ?
C25 C24 H24 117.3 . . ?
C26 C25 C24 124.5(7) . . ?
C28 C25 C24 118.4(7) . . ?
C28 C25 C26 117.1(6) . . ?
C25 C26 H26 119.6 . . ?
C27 C26 C25 120.7(7) . . ?
C27 C26 H26 119.6 . . ?
C26 C27 H27 119.2 . . ?
N2 C27 C26 121.5(6) . . ?
N2 C27 H27 119.2 . . ?
C25 C28 H28 120.1 . . ?
C29 C28 C25 119.7(6) . . ?
C29 C28 H28 120.1 . . ?
C28 C29 H29 118.5 . . ?
N2 C29 C28 123.1(6) . . ?
N2 C29 H29 118.5 . . ?
C27 N2 Zn2 118.9(4) . 1_446 ?
C29 N2 Zn2 123.2(5) . 1_446 ?
C29 N2 C27 117.6(6) . . ?
C10' N1' Zn1 120.6(6) . . ?
C14' N1' Zn1 119.2(10) . . ?
C14' N1' C10' 118.1(11) . . ?
N1' C10' H10' 119.3 . . ?
N1' C10' C11' 121.5(9) . . ?
C11' C10' H10' 119.3 . . ?
C10' C11' H11' 119.8 . . ?
C10' C11' C12' 120.3(12) . . ?
C12' C11' H11' 119.8 . . ?
C11' C12' C15' 124.1(12) . . ?
C13' C12' C11' 116.3(11) . . ?
C13' C12' C15' 111.6(14) . . ?
C12' C13' H13' 119.9 . . ?
C14' C13' C12' 120.2(14) . . ?
C14' C13' H13' 119.9 . . ?
N1' C14' C13' 123.7(15) . . ?
N1' C14' H14' 118.2 . . ?
C13' C14' H14' 118.2 . . ?
C12' C15' H15' 103.1 . . ?
C12' C15' C16' 126.5(12) . . ?
C16' C15' H15' 103.1 . . ?
C24' C15' H15' 103.1 2_657 . ?
C15' C16' H16' 105.8 . . ?
C17' C16' C15' 128.7(12) . . ?
C17' C16' H16' 105.8 . . ?
C23' C16' H16' 105.8 2_657 . ?
C18' C17' C16' 132.8(8) . . ?
C18' C17' C22' 114.3(8) . . ?
C22' C17' C16' 107.7(9) . . ?
C17' C18' H18' 118.3 . . ?
C19' C18' C17' 123.4(6) . . ?
C19' C18' H18' 118.3 . . ?
C18' C19' H19' 119.2 . . ?
C18' C19' C20' 121.6(9) . . ?
C20' C19' H19' 119.2 . . ?
C19' C20' C23' 108.1(8) . . ?
C21' C20' C19' 116.1(10) . . ?
C21' C20' C23' 118.5(10) . . ?
C20' C21' H21' 118.6 . . ?
C20' C21' C22' 122.9(13) . . ?
C22' C21' H21' 118.6 . . ?
C17' C22' H22' 119.1 . . ?
C21' C22' C17' 121.7(14) . . ?
C21' C22' H22' 119.1 . . ?
C16' C23' H23' 109.9 2_657 . ?
C20' C23' H23' 109.9 . . ?
C20' C23' C24' 114.0(10) . . ?
C24' C23' H23' 109.9 . . ?
C15' C24' H24' 106.5 2_657 . ?
C23' C24' H24' 106.5 . . ?
C25' C24' C23' 134.0(11) . . ?
C25' C24' H24' 106.5 . . ?
C26' C25' C24' 121.3(10) . . ?
C28' C25' C24' 122.6(11) . . ?
C28' C25' C26' 114.0(12) . . ?
C25' C26' H26' 120.1 . . ?
C27' C26' C25' 119.7(15) . . ?
C27' C26' H26' 120.1 . . ?
C26' C27' H27' 118.7 . . ?
C26' C27' N2' 122.6(15) . . ?
N2' C27' H27' 118.7 . . ?
C25' C28' H28' 119.8 . . ?
C29' C28' C25' 120.5(16) . . ?
C29' C28' H28' 119.8 . . ?
C28' C29' H29' 119.1 . . ?
N2' C29' C28' 121.8(15) . . ?
N2' C29' H29' 119.1 . . ?
C29' N2' C27' 114.5(15) . . ?
C101 N11 Zn1 126.8(8) . . ?
C141 N11 Zn1 114.4(10) . . ?
C141 N11 C101 117.2(11) . . ?
N11 C101 H101 119.1 . . ?
N11 C101 C111 121.8(12) . . ?
C111 C101 H101 119.1 . . ?
C101 C111 H111 119.8 . . ?
C121 C111 C101 120.5(13) . . ?
C121 C111 H111 119.8 . . ?
C111 C121 C131 116.4(11) . . ?
C111 C121 C151 121.4(11) . . ?
C131 C121 C151 119.6(12) . . ?
C121 C131 H131 120.1 . . ?
C141 C131 C121 119.9(14) . . ?
C141 C131 H131 120.1 . . ?
N11 C141 C131 124.3(15) . . ?
N11 C141 H141 117.9 . . ?
C131 C141 H141 117.9 . . ?
C121 C151 H151 109.8 . . ?
C121 C151 C161 126.0(11) . . ?
C161 C151 H151 109.8 . . ?
C241 C151 H151 109.8 2_657 . ?
C151 C161 H161 106.7 . . ?
C171 C161 C151 115.5(9) . . ?
C171 C161 H161 106.7 . . ?
C231 C161 H161 106.7 2_657 . ?
C181 C171 C161 117.5(8) . . ?
C181 C171 C221 114.0(10) . . ?
C221 C171 C161 122.8(12) . . ?
C171 C181 H181 118.5 . . ?
C191 C181 C171 123.1(10) . . ?
C191 C181 H181 118.5 . . ?
C181 C191 H191 118.9 . . ?
C181 C191 C201 122.2(14) . . ?
C201 C191 H191 118.9 . . ?
C191 C201 C231 122.7(10) . . ?
C211 C201 C191 116.0(12) . . ?
C211 C201 C231 107.2(11) . . ?
C201 C211 H211 118.8 . . ?
C201 C211 C221 122.4(14) . . ?
C221 C211 H211 118.8 . . ?
C171 C221 H221 118.8 . . ?
C211 C221 C171 122.4(15) . . ?
C211 C221 H221 118.8 . . ?
C161 C231 H231 109.8 2_657 . ?
C201 C231 H231 109.8 . . ?
C201 C231 C241 124.1(11) . . ?
C241 C231 H231 109.8 . . ?
C151 C241 H241 105.0 2_657 . ?
C231 C241 H241 105.0 . . ?
C251 C241 C231 122.8(8) . . ?
C251 C241 H241 105.0 . . ?
C261 C251 C241 118.7(8) . . ?
C281 C251 C241 118.2(11) . . ?
C281 C251 C261 116.1(9) . . ?
C251 C261 H261 120.1 . . ?
C271 C261 C251 119.8(10) . . ?
C271 C261 H261 120.1 . . ?
C261 C271 H271 118.2 . . ?
N21 C271 C261 123.6(14) . . ?
N21 C271 H271 118.2 . . ?
C251 C281 H281 119.0 . . ?
C291 C281 C251 121.9(13) . . ?
C291 C281 H281 119.0 . . ?
C281 C291 H291 118.9 . . ?
N21 C291 C281 122.1(12) . . ?
N21 C291 H291 118.9 . . ?
C291 N21 C271 116.5(11) . . ?
H1WA O1W H1WB 108.5(16) . . ?
O7W O1W H1WA 1(2) . . ?
O7W O1W H1WB 107.7(16) . . ?
H2WA O2W H2WB 108.5(16) . . ?
H2WA O2W H2WC 117(3) . . ?
H2WA O2W H2W 85(2) . . ?
H2WB O2W H2WC 10(3) . . ?
H2WB O2W H2W 145(2) . . ?
H2WC O2W H2W 145.0(18) . . ?
O7W O2W H2WA 63.9(17) . . ?
O7W O2W H2WB 156(2) . . ?
O7W O2W H2WC 161.6(14) . . ?
O7W O2W H2W 22.4(10) . . ?
O9W O2W H2WA 125(2) 2_585 . ?
O9W O2W H2WB 69.9(19) 2_585 . ?
O9W O2W H2WC 62.2(15) 2_585 . ?
O9W O2W O7W 133.9(13) 2_585 . ?
O9W O2W H2W 129(2) 2_585 . ?
O3W O3W H3WA 55.8(14) 2_585 2_585 ?
O3W O3W H3WA 40.3(13) 2_585 . ?
O3W O3W H3WB 68.3(17) 2_585 . ?
O3W O3W H3W 79.5(13) 2_585 . ?
O3W O3W O13W 31.4(10) 2_585 2_585 ?
O3W O3W H3WC 161(2) 2_585 . ?
O3W O3W O14W 153.2(17) 2_585 . ?
O3W O3W H3WD 174(4) 2_585 . ?
H3WA O3W H3WA 96(2) . 2_585 ?
H3WA O3W H3WB 108.6(15) . . ?
H3WA O3W H3W 119.8(14) . . ?
H3WA O3W H3WC 156.0(18) . . ?
H3WA O3W H3WD 140(2) . . ?
H3WB O3W H3WA 13(2) . 2_585 ?
H3WB O3W H3W 11.3(16) . . ?
H3WB O3W H3WC 94.0(19) . . ?
H3WB O3W H3WD 110(3) . . ?
O13W O3W H3WA 9.2(12) 2_585 . ?
O13W O3W H3WA 149.1(18) . . ?
O13W O3W H3WB 40.8(18) . . ?
O13W O3W H3WB 99.7(16) 2_585 . ?
O13W O3W O13W 140.4(12) . 2_585 ?
O13W O3W H3WC 165.2(12) 2_585 . ?
O13W O3W H3WC 53.4(12) . . ?
O14W O3W H3WA 113.6(15) . . ?
O14W O3W H3WB 136.5(19) . . ?
O14W O3W O13W 122.8(10) . 2_585 ?
O14W O3W H3WD 26.4(16) . . ?
H4WA O4W H4WB 108.6(17) . . ?
H4WA O4W H4WC 6(2) . . ?
H4WA O4W H4WD 68(2) . . ?
H4WB O4W H4WC 114.3(19) . . ?
H4WB O4W H4WD 41(2) . . ?
O12W O4W H4WA 31.1(19) . . ?
O12W O4W H4WB 85.3(17) . . ?
O12W O4W H4WC 36.1(7) . . ?
O12W O4W H4WD 47(3) . . ?
H4WC O4W H4WD 74(2) . . ?
H5WA O5W H5WB 108.2(17) . . ?
H5WA O5W H5W 7.4(19) . . ?
H5WA O5W H5WC 151(6) . . ?
H5WA O5W H5WD 153(2) . . ?
H5WB O5W H5W 115.7(19) . . ?
H5WB O5W H5WC 100(6) . . ?
H5WB O5W H5WD 45(2) . . ?
O11W O5W H5WA 76(3) . . ?
O11W O5W H5WB 170(4) . . ?
O11W O5W H5WC 77(6) . . ?
O15W O5W H5WA 177(2) . . ?
O15W O5W H5WB 74.1(19) . . ?
O15W O5W H5WD 29.5(8) . . ?
H2WB O6W H2WC 21(2) . . ?
H2WB O6W H6W 130(2) . . ?
H2WB O6W H6WA 170(4) . . ?
H2WC O6W H6W 108.6(17) . . ?
H2WC O6W H6WA 149(3) . . ?
H6W O6W H6WA 41(3) . . ?
O10W O6W H2WB 144.6(17) . . ?
O10W O6W H2WC 124(2) . . ?
O10W O6W H6W 15.2(14) . . ?
O10W O6W H6WA 25.7(19) . . ?
O1W O7W H1WA 1(3) . . ?
O1W O7W O2W 124.3(10) . . ?
O1W O7W H2W 132(2) . . ?
O1W O7W H7W 65.2(17) . . ?
H1WA O7W H2W 133(4) . . ?
H1WA O7W H7W 65(3) . . ?
O2W O7W H1WA 125(2) . . ?
O2W O7W H2W 28.1(14) . . ?
O2W O7W H7W 134.1(14) . . ?
H2W O7W H7W 108.4(15) . . ?
H5WA O8W H5W 19.7(19) . . ?
H5WA O8W H8W 128(2) . . ?
H5W O8W H8W 108.5(17) . . ?
O2W O9W H9WA 143(2) 2_585 . ?
O2W O9W H9WB 107.5(16) 2_585 . ?
H9WA O9W H9WB 108.5(16) . . ?
H3WB O10W H6W 83(3) . . ?
H3WB O10W H6WA 123.6(19) . . ?
H3WB O10W H3W 15.9(13) . . ?
O6W O10W H3WB 107.1(13) . . ?
O6W O10W H6W 24(2) . . ?
O6W O10W H6WA 16.6(17) . . ?
O6W O10W H3W 92.0(14) . . ?
H6W O10W H6WA 41(3) . . ?
H6W O10W H3W 68(3) . . ?
H6WA O10W H3W 108.6(15) . . ?
O5W O11W H5WA 51.4(14) . . ?
O5W O11W H5WC 11.9(13) . . ?
O5W O11W H11W 120.6(19) . . ?
H5WA O11W H5WC 63.2(16) . . ?
H5WA O11W H11W 171(3) . . ?
H5WC O11W H11W 108.7(15) . . ?
O4W O12W H4WA 50.7(14) . . ?
O4W O12W H4WB 39.8(7) . . ?
O4W O12W H4WC 95.1(15) . . ?
O4W O12W H4WD 22(2) . . ?
H4WA O12W H4WB 84(2) . . ?
H4WA O12W H4WC 44.7(15) . . ?
H4WA O12W H4WD 65(2) . . ?
H4WB O12W H4WC 126(2) . . ?
H4WB O12W H4WD 20(2) . . ?
H4WC O12W H4WD 108.6(16) . . ?
O3W O13W O3W 39.6(12) . 2_585 ?
O3W O13W H3WA 50.5(16) . 2_585 ?
O3W O13W H3WA 11.4(15) 2_585 2_585 ?
O3W O13W H3WB 70.9(18) . . ?
O3W O13W H3WB 31.4(15) 2_585 . ?
O3W O13W H6W 104.6(12) 2_585 . ?
O3W O13W H6W 143.7(18) . . ?
O3W O13W H3WC 113.7(18) 2_585 . ?
O3W O13W H3WC 74(2) . . ?
O3W O13W H13W 137.6(18) 2_585 . ?
O3W O13W H13W 175(3) . . ?
H3WB O13W H3WA 20(2) . 2_585 ?
H3WB O13W H6W 73.2(17) . . ?
H3WB O13W H3WC 145(2) . . ?
H3WB O13W H13W 106(2) . . ?
H6W O13W H3WA 93.4(19) . 2_585 ?
H6W O13W H3WC 142(2) . . ?
H6W O13W H13W 33.0(18) . . ?
H3WC O13W H13W 108.7(16) . . ?
O3W O14W H3WD 23.4(17) . . ?
O3W O14W H14W 131.7(19) . . ?
H3WD O14W H14W 108.5(16) . . ?
O5W O15W H5WD 41.7(17) . . ?
O5W O15W H15W 150.2(18) . . ?
H5WD O15W H15W 108.6(16) . . ?

loop_
_geom_bond_atom_site_label_1
_geom_bond_atom_site_label_2
_geom_bond_distance
_geom_bond_site_symmetry_2
_geom_bond_publ_flag
Zn1 Zn1 3.0651(11) 2_766 ?
Zn1 O1 2.027(3) . ?
Zn1 O4 1.978(3) 1_645 ?
Zn1 O7 2.005(3) . ?
Zn1 O7 2.154(3) 2_766 ?
Zn1 N1 2.111(5) . ?
Zn1 N1' 2.067(10) . ?
Zn1 N11 2.097(10) . ?
Zn2 O2 1.966(3) . ?
Zn2 O6 1.923(4) 2_666 ?
Zn2 O7 1.966(3) 2_766 ?
Zn2 N2 1.966(5) 1_664 ?
Zn2 N2' 2.154(17) 1_664 ?
Zn2 N21 2.174(11) 1_664 ?
O1 C7 1.264(5) . ?
O2 C7 1.268(6) . ?
O3 C9 1.259(6) . ?
O4 C9 1.252(6) . ?
O5 C8 1.223(7) . ?
O6 C8 1.276(5) . ?
O7 H7 0.847(10) . ?
C1 C2 1.388(7) . ?
C1 C6 1.395(5) . ?
C1 C7 1.473(6) . ?
C2 H2 0.9400 . ?
C2 C3 1.384(6) . ?
C3 C4 1.392(5) . ?
C3 C8 1.512(7) . ?
C4 H4 0.9400 . ?
C4 C5 1.380(7) . ?
C5 C6 1.399(6) . ?
C5 C9 1.516(5) . ?
C6 H6 0.9400 . ?
N1 C10 1.347(8) . ?
N1 C14 1.333(8) . ?
C10 H10 0.9400 . ?
C10 C11 1.394(9) . ?
C11 H11 0.9400 . ?
C11 C12 1.387(10) . ?
C12 C13 1.394(11) . ?
C12 C15 1.477(12) . ?
C13 H13 0.9400 . ?
C13 C14 1.364(9) . ?
C14 H14 0.9400 . ?
C15 H15 0.9400 . ?
C15 C16 1.274(14) . ?
C16 H16 0.9400 . ?
C16 C17 1.441(11) . ?
C17 C18 1.384(12) . ?
C17 C22 1.393(12) . ?
C18 H18 0.9400 . ?
C18 C19 1.347(11) . ?
C19 H19 0.9400 . ?
C19 C20 1.381(12) . ?
C20 C21 1.349(13) . ?
C20 C23 1.458(13) . ?
C21 H21 0.9400 . ?
C21 C22 1.391(11) . ?
C22 H22 0.9400 . ?
C23 H23 0.9400 . ?
C23 C24 1.272(13) . ?
C24 H24 0.9400 . ?
C24 C25 1.475(11) . ?
C25 C26 1.397(10) . ?
C25 C28 1.377(10) . ?
C26 H26 0.9400 . ?
C26 C27 1.363(9) . ?
C27 H27 0.9400 . ?
C27 N2 1.361(8) . ?
C28 H28 0.9400 . ?
C28 C29 1.374(9) . ?
C29 H29 0.9400 . ?
C29 N2 1.340(7) . ?
N1' C10' 1.345(14) . ?
N1' C14' 1.326(15) . ?
C10' H10' 0.9400 . ?
C10' C11' 1.395(12) . ?
C11' H11' 0.9400 . ?
C11' C12' 1.395(14) . ?
C12' C13' 1.393(16) . ?
C12' C15' 1.495(9) . ?
C13' H13' 0.9400 . ?
C13' C14' 1.365(16) . ?
C14' H14' 0.9400 . ?
C15' H15' 0.9900 . ?
C15' C16' 1.553(9) . ?
C15' C24' 1.573(9) 2_657 ?
C16' H16' 0.9900 . ?
C16' C17' 1.496(9) . ?
C16' C23' 1.574(9) 2_657 ?
C17' C18' 1.394(10) . ?
C17' C22' 1.397(14) . ?
C18' H18' 0.9400 . ?
C18' C19' 1.358(8) . ?
C19' H19' 0.9400 . ?
C19' C20' 1.390(12) . ?
C20' C21' 1.354(16) . ?
C20' C23' 1.493(9) . ?
C21' H21' 0.9400 . ?
C21' C22' 1.382(15) . ?
C22' H22' 0.9400 . ?
C23' H23' 0.9900 . ?
C23' C24' 1.551(9) . ?
C24' H24' 0.9900 . ?
C24' C25' 1.493(9) . ?
C25' C26' 1.403(15) . ?
C25' C28' 1.383(15) . ?
C26' H26' 0.9400 . ?
C26' C27' 1.363(16) . ?
C27' H27' 0.9400 . ?
C27' N2' 1.364(16) . ?
C28' H28' 0.9400 . ?
C28' C29' 1.375(16) . ?
C29' H29' 0.9400 . ?
C29' N2' 1.351(15) . ?
N11 C101 1.348(15) . ?
N11 C141 1.330(15) . ?
C101 H101 0.9400 . ?
C101 C111 1.395(12) . ?
C111 H111 0.9400 . ?
C111 C121 1.388(15) . ?
C121 C131 1.394(16) . ?
C121 C151 1.489(9) . ?
C131 H131 0.9400 . ?
C131 C141 1.364(16) . ?
C141 H141 0.9400 . ?
C151 H151 0.9900 . ?
C151 C161 1.551(9) . ?
C151 C241 1.573(9) 2_657 ?
C161 H161 0.9900 . ?
C161 C171 1.496(8) . ?
C161 C231 1.576(9) 2_657 ?
C171 C181 1.394(15) . ?
C171 C221 1.399(15) . ?
C181 H181 0.9400 . ?
C181 C191 1.358(11) . ?
C191 H191 0.9400 . ?
C191 C201 1.388(14) . ?
C201 C211 1.357(17) . ?
C201 C231 1.493(9) . ?
C211 H211 0.9400 . ?
C211 C221 1.383(16) . ?
C221 H221 0.9400 . ?
C231 H231 0.9900 . ?
C231 C241 1.551(9) . ?
C241 H241 0.9900 . ?
C241 C251 1.493(8) . ?
C251 C261 1.399(15) . ?
C251 C281 1.373(13) . ?
C261 H261 0.9400 . ?
C261 C271 1.363(13) . ?
C271 H271 0.9400 . ?
C271 N21 1.359(14) . ?
C281 H281 0.9400 . ?
C281 C291 1.370(14) . ?
C291 H291 0.9400 . ?
C291 N21 1.346(15) . ?
O1W H1WA 0.851(10) . ?
O1W H1WB 0.850(9) . ?
O1W O7W 1.650(16) . ?
O2W H2WA 0.850(9) . ?
O2W H2WB 0.851(10) . ?
O2W H2WC 1.325(19) . ?
O2W O7W 1.718(15) . ?
O2W H2W 1.047(17) . ?
O2W O9W 1.229(18) 2_585 ?
O3W O3W 1.02(2) 2_585 ?
O3W H3WA 0.665(19) 2_585 ?
O3W H3WA 0.850(9) . ?
O3W H3WB 0.850(9) . ?
O3W H3W 1.353(18) . ?
O3W O13W 1.516(17) 2_585 ?
O3W O13W 0.836(16) . ?
O3W H3WC 1.02(3) . ?
O3W O14W 1.459(15) . ?
O3W H3WD 0.758(19) . ?
O4W H4WA 0.850(9) . ?
O4W H4WB 0.850(10) . ?
O4W O12W 1.087(17) . ?
O5W H5WA 0.851(10) . ?
O5W H5WB 0.851(10) . ?
O5W H5W 1.34(2) . ?
O5W O11W 0.871(18) . ?
O5W H5WC 0.18(2) . ?
O5W O15W 1.637(15) . ?
O5W H5WD 1.15(2) . ?
O6W H2WB 1.196(17) . ?
O6W H2WC 0.850(10) . ?
O6W H6W 0.849(10) . ?
O6W O10W 1.318(16) . ?
O6W H6WA 0.56(2) . ?
O7W H1WA 0.798(17) . ?
O7W H2W 0.850(10) . ?
O7W H7W 0.850(10) . ?
O8W H5WA 1.22(2) . ?
O8W H5W 0.851(10) . ?
O8W H8W 0.850(10) . ?
O9W H9WA 0.850(9) . ?
O9W H9WB 0.850(10) . ?
O10W H3WB 1.31(2) . ?
O10W H6W 0.546(16) . ?
O10W H6WA 0.850(9) . ?
O10W H3W 0.850(9) . ?
O11W H5WA 1.06(3) . ?
O11W H5WC 0.850(9) . ?
O11W H11W 0.849(9) . ?
O12W H4WA 0.57(3) . ?
O12W H4WB 1.324(18) . ?
O12W H4WC 0.850(9) . ?
O12W H4WD 0.850(10) . ?
O13W H3WB 0.59(3) . ?
O13W H6W 1.41(2) . ?
O13W H3WC 0.850(9) . ?
O13W H13W 0.849(10) . ?
O14W H3WD 0.850(10) . ?
O14W H14W 0.850(10) . ?
O15W H5WD 0.850(10) . ?
O15W H15W 0.850(10) . ?

loop_
_geom_hbond_atom_site_label_D
_geom_hbond_atom_site_label_H
_geom_hbond_atom_site_label_A
_geom_hbond_distance_DH
_geom_hbond_distance_HA
_geom_hbond_distance_DA
_geom_hbond_angle_DHA
_geom_hbond_site_symmetry_A
_geom_hbond_publ_flag
O7 H7 O3 0.847(10) 1.910(13) 2.711(4) 157(3) 2_676 yes
O1W H1WA O2W 0.851(10) 2.28(2) 2.979(14) 140(2) . yes
O3W H3WB O6W 0.850(9) 2.113(18) 2.935(18) 163(2) . yes
O4W H4WA O6W 0.850(9) 2.114(15) 2.953(15) 169(2) . yes
O6W H6W O3W 0.849(10) 2.14(2) 2.935(18) 156(3) . yes
O2W H2W O1W 1.047(17) 2.304(18) 2.979(14) 120.7(15) . yes
O7W H7W O3 0.850(10) 2.063(13) 2.723(11) 134.1(19) . yes
O11W H5WC O12W 0.850(9) 2.231(19) 2.972(18) 145.8(18) . yes
O13W H3WC O11W 0.850(9) 1.70(2) 2.448(16) 146(2) . yes

loop_
_geom_torsion_atom_site_label_1
_geom_torsion_atom_site_label_2
_geom_torsion_atom_site_label_3
_geom_torsion_atom_site_label_4
_geom_torsion
_geom_torsion_site_symmetry_1
_geom_torsion_site_symmetry_2
_geom_torsion_site_symmetry_3
_geom_torsion_site_symmetry_4
_geom_torsion_publ_flag
Zn1 O1 C7 O2 53.2(8) . . . . ?
Zn1 O1 C7 C1 -129.2(5) . . . . ?
Zn1 O4 C9 O3 -10.0(9) 1_465 . . . ?
Zn1 O4 C9 C5 170.7(3) 1_465 . . . ?
Zn1 N1 C10 C11 -167.5(5) . . . . ?
Zn1 N1 C14 C13 166.9(6) . . . . ?
Zn1 N1' C10' C11' 163.5(5) . . . . ?
Zn1 N1' C14' C13' -163.9(9) . . . . ?
Zn1 N11 C101 C111 164.8(5) . . . . ?
Zn1 N11 C141 C131 -166.5(9) . . . . ?
Zn2 O2 C7 O1 9.8(7) . . . . ?
Zn2 O2 C7 C1 -167.7(4) . . . . ?
Zn2 O6 C8 O5 93.9(8) 2_666 . . . ?
Zn2 O6 C8 C3 -88.5(6) 2_666 . . . ?
C1 C2 C3 C4 -0.2(7) . . . . ?
C1 C2 C3 C8 179.0(5) . . . . ?
C2 C1 C6 C5 0.7(7) . . . . ?
C2 C1 C7 O1 -10.5(7) . . . . ?
C2 C1 C7 O2 167.1(5) . . . . ?
C2 C3 C4 C5 0.7(7) . . . . ?
C2 C3 C8 O5 166.3(6) . . . . ?
C2 C3 C8 O6 -11.4(8) . . . . ?
C3 C4 C5 C6 -0.4(7) . . . . ?
C3 C4 C5 C9 178.5(5) . . . . ?
C4 C3 C8 O5 -14.6(8) . . . . ?
C4 C3 C8 O6 167.7(5) . . . . ?
C4 C5 C6 C1 -0.3(7) . . . . ?
C4 C5 C9 O3 -173.6(5) . . . . ?
C4 C5 C9 O4 5.7(7) . . . . ?
C6 C1 C2 C3 -0.5(7) . . . . ?
C6 C1 C7 O1 171.7(5) . . . . ?
C6 C1 C7 O2 -10.7(7) . . . . ?
C6 C5 C9 O3 5.3(7) . . . . ?
C6 C5 C9 O4 -175.4(5) . . . . ?
C7 C1 C2 C3 -178.3(5) . . . . ?
C7 C1 C6 C5 178.5(5) . . . . ?
C8 C3 C4 C5 -178.5(5) . . . . ?
C9 C5 C6 C1 -179.1(4) . . . . ?
N1 C10 C11 C12 -2.2(11) . . . . ?
C10 N1 C14 C13 -0.7(11) . . . . ?
C10 C11 C12 C13 3.1(11) . . . . ?
C10 C11 C12 C15 -178.2(7) . . . . ?
C11 C12 C13 C14 -2.9(11) . . . . ?
C11 C12 C15 C16 -1.1(14) . . . . ?
C12 C13 C14 N1 1.8(12) . . . . ?
C12 C15 C16 C17 177.8(9) . . . . ?
C13 C12 C15 C16 177.6(9) . . . . ?
C14 N1 C10 C11 0.9(10) . . . . ?
C15 C12 C13 C14 178.3(7) . . . . ?
C15 C16 C17 C18 178.7(10) . . . . ?
C15 C16 C17 C22 -5.3(17) . . . . ?
C16 C17 C18 C19 177.7(9) . . . . ?
C16 C17 C22 C21 -176.1(9) . . . . ?
C17 C18 C19 C20 -1.2(15) . . . . ?
C18 C17 C22 C21 -0.1(14) . . . . ?
C18 C19 C20 C21 -0.3(14) . . . . ?
C18 C19 C20 C23 177.5(9) . . . . ?
C19 C20 C21 C22 1.5(13) . . . . ?
C19 C20 C23 C24 -178.9(10) . . . . ?
C20 C21 C22 C17 -1.3(14) . . . . ?
C20 C23 C24 C25 -178.6(8) . . . . ?
C21 C20 C23 C24 -1.3(16) . . . . ?
C22 C17 C18 C19 1.4(14) . . . . ?
C23 C20 C21 C22 -176.0(9) . . . . ?
C23 C24 C25 C26 3.3(14) . . . . ?
C23 C24 C25 C28 -178.6(8) . . . . ?
C24 C25 C26 C27 176.5(7) . . . . ?
C24 C25 C28 C29 -173.1(7) . . . . ?
C25 C26 C27 N2 -3.6(12) . . . . ?
C25 C28 C29 N2 -3.7(11) . . . . ?
C26 C25 C28 C29 5.2(11) . . . . ?
C26 C27 N2 Zn2 -167.6(6) . . . 1_446 ?
C26 C27 N2 C29 5.3(10) . . . . ?
C28 C25 C26 C27 -1.7(11) . . . . ?
C28 C29 N2 Zn2 170.9(5) . . . 1_446 ?
C28 C29 N2 C27 -1.7(10) . . . . ?
N1' C10' C11' C12' -0.1(5) . . . . ?
C10' N1' C14' C13' -0.2(12) . . . . ?
C10' C11' C12' C13' 0.3(11) . . . . ?
C10' C11' C12' C15' -145.7(13) . . . . ?
C11' C12' C13' C14' -0.5(14) . . . . ?
C11' C12' C15' C16' -154.7(16) . . . . ?
C11' C12' C15' C24' 78(2) . . . 2_657 ?
C12' C13' C14' N1' 0.4(16) . . . . ?
C12' C15' C16' C17' 88(2) . . . . ?
C12' C15' C16' C23' -143(2) . . . 2_657 ?
C13' C12' C15' C16' 58(2) . . . . ?
C13' C12' C15' C24' -69.3(19) . . . 2_657 ?
C14' N1' C10' C11' 0.0(5) . . . . ?
C15' C12' C13' C14' 149.8(11) . . . . ?
C15' C16' C17' C18' 19.9(16) . . . . ?
C15' C16' C17' C22' 171.8(11) . . . . ?
C15' C24' C25' C26' -93.1(18) 2_657 . . . ?
C15' C24' C25' C28' 69.4(17) 2_657 . . . ?
C16' C17' C18' C19' 150.5(8) . . . . ?
C16' C17' C22' C21' -157.8(7) . . . . ?
C16' C23' C24' C15' 5.0(12) 2_657 . . 2_657 ?
C16' C23' C24' C25' -115.1(14) 2_657 . . . ?
C17' C18' C19' C20' -0.1(3) . . . . ?
C18' C17' C22' C21' -0.1(6) . . . . ?
C18' C19' C20' C21' 0.2(6) . . . . ?
C18' C19' C20' C23' -135.8(7) . . . . ?
C19' C20' C21' C22' -0.3(8) . . . . ?
C19' C20' C23' C16' 97.2(12) . . . 2_657 ?
C19' C20' C23' C24' -153.2(10) . . . . ?
C20' C21' C22' C17' 0.2(9) . . . . ?
C20' C23' C24' C15' -118.0(14) . . . 2_657 ?
C20' C23' C24' C25' 121.9(15) . . . . ?
C21' C20' C23' C16' -37.6(14) . . . 2_657 ?
C21' C20' C23' C24' 72.0(12) . . . . ?
C22' C17' C18' C19' 0.0(3) . . . . ?
C23' C16' C17' C18' -92.6(13) 2_657 . . . ?
C23' C16' C17' C22' 59.3(14) 2_657 . . . ?
C23' C20' C21' C22' 131.1(9) . . . . ?
C23' C24' C25' C26' 15(2) . . . . ?
C23' C24' C25' C28' 177.6(12) . . . . ?
C24' C15' C16' C17' -133.9(12) 2_657 . . . ?
C24' C15' C16' C23' -5.0(12) 2_657 . . 2_657 ?
C24' C25' C26' C27' 160.1(16) . . . . ?
C24' C25' C28' C29' 177.4(15) . . . . ?
C25' C26' C27' N2' 23(3) . . . . ?
C25' C28' C29' N2' 25(3) . . . . ?
C26' C25' C28' C29' -19(2) . . . . ?
C26' C27' N2' Zn2 -160.6(17) . . . 1_446 ?
C26' C27' N2' C29' -17(3) . . . . ?
C28' C25' C26' C27' -4(2) . . . . ?
C28' C29' N2' Zn2 139.1(19) . . . 1_446 ?
C28' C29' N2' C27' -7(3) . . . . ?
N11 C101 C111 C121 0.0(5) . . . . ?
C101 N11 C141 C131 0.2(12) . . . . ?
C101 C111 C121 C131 0.0(11) . . . . ?
C101 C111 C121 C151 -161.6(9) . . . . ?
C111 C121 C131 C141 0.1(14) . . . . ?
C111 C121 C151 C161 -12.3(15) . . . . ?
C111 C121 C151 C241 92.4(12) . . . 2_657 ?
C121 C131 C141 N11 -0.3(16) . . . . ?
C121 C151 C161 C171 -113.1(14) . . . . ?
C121 C151 C161 C231 112.7(11) . . . 2_657 ?
C131 C121 C151 C161 -173.4(9) . . . . ?
C131 C121 C151 C241 -68.6(12) . . . 2_657 ?
C141 N11 C101 C111 -0.1(5) . . . . ?
C151 C121 C131 C141 162.1(11) . . . . ?
C151 C161 C171 C181 158.3(8) . . . . ?
C151 C161 C171 C221 -50.0(14) . . . . ?
C151 C241 C251 C261 -82.0(13) 2_657 . . . ?
C151 C241 C251 C281 67.4(12) 2_657 . . . ?
C161 C171 C181 C191 154.1(8) . . . . ?
C161 C171 C221 C211 -152.8(11) . . . . ?
C161 C231 C241 C151 1.3(10) 2_657 . . 2_657 ?
C161 C231 C241 C251 136.4(12) 2_657 . . . ?
C171 C181 C191 C201 -0.4(5) . . . . ?
C181 C171 C221 C211 -0.3(11) . . . . ?
C181 C191 C201 C211 1.1(11) . . . . ?
C181 C191 C201 C231 -133.7(12) . . . . ?
C191 C201 C211 C221 -1.4(15) . . . . ?
C191 C201 C231 C161 73.0(15) . . . 2_657 ?
C191 C201 C231 C241 -32.5(17) . . . . ?
C201 C211 C221 C171 1.0(16) . . . . ?
C201 C231 C241 C151 117.6(11) . . . 2_657 ?
C201 C231 C241 C251 -107.3(15) . . . . ?
C211 C201 C231 C161 -65.1(11) . . . 2_657 ?
C211 C201 C231 C241 -170.5(9) . . . . ?
C221 C171 C181 C191 0.0(5) . . . . ?
C231 C161 C171 C181 -89.1(12) 2_657 . . . ?
C231 C161 C171 C221 62.6(14) 2_657 . . . ?
C231 C201 C211 C221 139.9(11) . . . . ?
C231 C241 C251 C261 159.5(10) . . . . ?
C231 C241 C251 C281 -51.1(14) . . . . ?
C241 C151 C161 C171 132.9(11) 2_657 . . . ?
C241 C151 C161 C231 -1.3(10) 2_657 . . 2_657 ?
C241 C251 C261 C271 150.1(8) . . . . ?
C241 C251 C281 C291 -150.2(8) . . . . ?
C251 C261 C271 N21 0.0(6) . . . . ?
C251 C281 C291 N21 0.0(8) . . . . ?
C261 C251 C281 C291 0.0(6) . . . . ?
C261 C271 N21 Zn2 -167.0(5) . . . 1_446 ?
C261 C271 N21 C291 0.0(6) . . . . ?
C281 C251 C261 C271 0.0(4) . . . . ?
C281 C291 N21 Zn2 165.1(6) . . . 1_446 ?
C281 C291 N21 C271 0.0(7) . . . . ?
O9W O2W O7W O1W -29(2) 2_585 . . . ?
O13W O3W O13W O3W 0.001(6) 2_585 . . 2_585 ?
